data_4105725
loop_
_publ_author_name
'Animesh Das'
'Klaus Gieb'
'Yulia Krupskaya'
'Serhiy Demeshko'
'Sebastian Dechert'
'R\"udiger Klingeler'
'Vladislav Kataev'
'Bernd B\"uchner'
'Paul M\"uller'
'Franc Meyer'

_publ_contact_author_address
; Institut f\"ur Anorganische Chemie
  Georg August Universit\"at G\"ottingen
  Tammannstra\&se 4
  D-37077 G\"ottingen
  Germany
;
_publ_contact_author_email franc.meyer@chemie.uni-goettingen.de
_publ_contact_author_fax 49(551)393063
_publ_contact_author_name 'Prof. Dr. Franc Meyer'
_publ_contact_author_phone 49(551)393012
_publ_section_title
;
 A New Family of 1D Exchange Biased Heterometal Single-Molecule Magnets:
 Observation of Pronounced Quantum Tunneling Steps in the Hysteresis Loops
 of Quasi-Linear {Mn2Ni3} Clusters
;
_journal_name_full 'Journal of the American Chemical Society'
_journal_page_first 3433
_journal_page_last 3443
_journal_paper_doi 10.1021/ja108740c
_journal_volume 133
_journal_year 2011
_chemical_formula_moiety 'C66 H60 Cl2 Mn2 N12 Ni3 O14, 8(C H2 Cl2)'
_chemical_formula_sum 'C74 H76 Cl18 Mn2 N12 Ni3 O14'
_chemical_formula_weight 2281.58
_chemical_name_systematic
;
 ?
;
_space_group_IT_number 2
_symmetry_cell_setting triclinic
_symmetry_space_group_name_Hall '-P 1'
_symmetry_space_group_name_H-M 'P -1'
_atom_sites_solution_hydrogens geom
_atom_sites_solution_primary direct
_atom_sites_solution_secondary difmap
_audit_creation_method SHELXL-97
_cell_angle_alpha 90.078(6)
_cell_angle_beta 115.446(6)
_cell_angle_gamma 108.250(6)
_cell_formula_units_Z 1
_cell_length_a 13.3948(10)
_cell_length_b 13.8821(10)
_cell_length_c 14.6735(12)
_cell_measurement_reflns_used 25369
_cell_measurement_temperature 133(2)
_cell_measurement_theta_max 25.70
_cell_measurement_theta_min 1.56
_cell_volume 2310.3(4)
_computing_cell_refinement 'X-AREA (Stoe & Cie, 2002)'
_computing_data_collection 'X-AREA (Stoe & Cie, 2002)'
_computing_data_reduction 'X-AREA (Stoe & Cie, 2002)'
_computing_molecular_graphics 'DIAMOND (Brandenburg, 2001)'
_computing_publication_material 'SHELXL-97 (Sheldrick, 1997)'
_computing_structure_refinement 'SHELXL-97 (Sheldrick, 1997)'
_computing_structure_solution 'SHELXS-97 (Sheldrick, 1990)'
_diffrn_ambient_temperature 133(2)
_diffrn_measured_fraction_theta_full 0.992
_diffrn_measured_fraction_theta_max 0.992
_diffrn_measurement_device_type 'Stoe IPDS II'
_diffrn_measurement_method \w
_diffrn_radiation_monochromator graphite
_diffrn_radiation_source 'fine-focus sealed tube'
_diffrn_radiation_type MoK\a
_diffrn_radiation_wavelength 0.71073
_diffrn_reflns_av_R_equivalents 0.0802
_diffrn_reflns_av_sigmaI/netI 0.0716
_diffrn_reflns_limit_h_max 16
_diffrn_reflns_limit_h_min -16
_diffrn_reflns_limit_k_max 16
_diffrn_reflns_limit_k_min -16
_diffrn_reflns_limit_l_max 17
_diffrn_reflns_limit_l_min -17
_diffrn_reflns_number 25369
_diffrn_reflns_theta_full 25.70
_diffrn_reflns_theta_max 25.70
_diffrn_reflns_theta_min 1.56
_exptl_absorpt_coefficient_mu 1.452
_exptl_absorpt_correction_T_max 0.8624
_exptl_absorpt_correction_T_min 0.5796
_exptl_absorpt_correction_type numerical
_exptl_absorpt_process_details 'X-RED (Stoe & Cie, 2002)'
_exptl_crystal_colour 'dark green'
_exptl_crystal_density_diffrn 1.640
_exptl_crystal_description plate
_exptl_crystal_F_000 1156
_exptl_crystal_size_max 0.37
_exptl_crystal_size_mid 0.26
_exptl_crystal_size_min 0.06
_refine_diff_density_max 2.252
_refine_diff_density_min -1.328
_refine_diff_density_rms 0.171
_refine_ls_extinction_method none
_refine_ls_goodness_of_fit_ref 1.122
_refine_ls_hydrogen_treatment constr
_refine_ls_matrix_type full
_refine_ls_number_parameters 556
_refine_ls_number_reflns 8716
_refine_ls_number_restraints 0
_refine_ls_restrained_S_all 1.122
_refine_ls_R_factor_all 0.1116
_refine_ls_R_factor_gt 0.0905
_refine_ls_shift/su_max 0.000
_refine_ls_shift/su_mean 0.000
_refine_ls_structure_factor_coef Fsqd
_refine_ls_weighting_details 'calc w=1/[\s^2^(Fo^2^)+(0.0936P)^2^+33.2907P] where P=(Fo^2^+2Fc^2^)/3'
_refine_ls_weighting_scheme calc
_refine_ls_wR_factor_gt 0.2571
_refine_ls_wR_factor_ref 0.2672
_reflns_number_gt 6642
_reflns_number_total 8716
_reflns_threshold_expression >2sigma(I)
_cod_data_source_file ja108740c_si_002_3.cif
_cod_data_source_block ad24nt-1x8CH2Cl2
_cod_original_cell_volume 2310.3(3)
_cod_database_code 4105725

loop_
_symmetry_equiv_pos_as_xyz
'x, y, z'
'-x, -y, -z'

loop_
_atom_site_label
_atom_site_type_symbol
_atom_site_fract_x
_atom_site_fract_y
_atom_site_fract_z
_atom_site_U_iso_or_equiv
_atom_site_adp_type
_atom_site_occupancy
_atom_site_symmetry_multiplicity
_atom_site_calc_flag
_atom_site_refinement_flags
Ni1 Ni 0.5000 0.5000 0.5000 0.0180(3) Uani 1 2 d S
Ni2 Ni 0.72878(9) 0.54208(8) 0.70362(8) 0.0192(3) Uani 1 1 d .
Mn1 Mn 0.79479(11) 0.74003(10) 0.83978(10) 0.0208(3) Uani 1 1 d .
Cl1 Cl 0.88885(19) 0.67158(17) 1.01040(17) 0.0281(5) Uani 1 1 d .
N1 N 0.5477(6) 0.3953(5) 0.4299(5) 0.0203(14) Uani 1 1 d .
N2 N 0.5664(6) 0.3987(6) 0.3456(5) 0.0227(15) Uani 1 1 d .
N3 N 0.8118(6) 0.4780(6) 0.6481(5) 0.0223(15) Uani 1 1 d .
N4 N 0.8485(6) 0.3980(6) 0.6809(6) 0.0259(16) Uani 1 1 d .
N5 N 0.9204(6) 0.8748(6) 0.8709(6) 0.0235(15) Uani 1 1 d .
N6 N 1.0252(7) 0.8890(6) 0.8681(6) 0.0282(17) Uani 1 1 d .
O1 O 0.5685(5) 0.4335(4) 0.6243(4) 0.0221(12) Uani 1 1 d .
O2 O 0.3330(5) 0.3852(4) 0.2206(4) 0.0209(12) Uani 1 1 d .
O3 O 0.6742(5) 0.6079(4) 0.5733(4) 0.0204(12) Uani 1 1 d .
O4 O 0.7910(5) 0.4788(5) 0.8400(5) 0.0253(13) Uani 1 1 d .
O5 O 0.7172(6) 0.8040(5) 0.8858(5) 0.0267(14) Uani 1 1 d .
O6 O 0.8652(5) 0.6754(5) 0.7837(5) 0.0242(13) Uani 1 1 d .
O7 O 0.7086(5) 0.7894(5) 0.6796(5) 0.0264(13) Uani 1 1 d .
C1 C 0.5869(8) 0.2558(7) 0.3972(7) 0.0278(19) Uani 1 1 d .
H1 H 0.6000 0.1936 0.4024 0.080 Uiso 1 1 calc R
C2 C 0.5594(7) 0.3060(7) 0.4613(7) 0.0227(18) Uani 1 1 d .
C3 C 0.5903(8) 0.3174(8) 0.3254(7) 0.030(2) Uani 1 1 d .
H3 H 0.6064 0.3048 0.2718 0.080 Uiso 1 1 calc R
C4 C 0.5431(7) 0.2686(7) 0.5502(6) 0.0217(17) Uani 1 1 d .
C5 C 0.5173(8) 0.1626(7) 0.5544(8) 0.032(2) Uani 1 1 d .
H5 H 0.5113 0.1193 0.5025 0.080 Uiso 1 1 calc R
C6 C 0.5008(9) 0.1225(7) 0.6357(8) 0.034(2) Uani 1 1 d .
H6 H 0.4846 0.0527 0.6389 0.080 Uiso 1 1 calc R
C7 C 0.5087(8) 0.1880(7) 0.7121(7) 0.0275(19) Uani 1 1 d .
H7 H 0.4977 0.1619 0.7667 0.080 Uiso 1 1 calc R
C8 C 0.5327(8) 0.2910(7) 0.7078(7) 0.0267(19) Uani 1 1 d .
H8 H 0.5386 0.3337 0.7601 0.080 Uiso 1 1 calc R
C9 C 0.5484(7) 0.3331(6) 0.6269(7) 0.0208(17) Uani 1 1 d .
C10 C 0.5429(7) 0.4752(7) 0.2785(7) 0.0225(17) Uani 1 1 d .
H10A H 0.6016 0.4963 0.2536 0.080 Uiso 1 1 calc R
H10B H 0.5483 0.5353 0.3167 0.080 Uiso 1 1 calc R
C11 C 0.4192(7) 0.4303(7) 0.1874(7) 0.0244(18) Uani 1 1 d .
H11A H 0.4003 0.4846 0.1494 0.080 Uiso 1 1 calc R
H11B H 0.4185 0.3790 0.1421 0.080 Uiso 1 1 calc R
C21 C 0.8726(8) 0.4248(8) 0.5455(8) 0.031(2) Uani 1 1 d .
H21 H 0.8918 0.4205 0.4921 0.080 Uiso 1 1 calc R
C22 C 0.8272(7) 0.4948(7) 0.5648(7) 0.0252(19) Uani 1 1 d .
C23 C 0.8840(8) 0.3639(8) 0.6182(8) 0.032(2) Uani 1 1 d .
H23 H 0.9110 0.3091 0.6239 0.080 Uiso 1 1 calc R
C24 C 0.8066(7) 0.5818(6) 0.5114(6) 0.0201(17) Uani 1 1 d .
C25 C 0.8617(8) 0.6137(8) 0.4485(7) 0.031(2) Uani 1 1 d .
H25 H 0.9062 0.5777 0.4407 0.080 Uiso 1 1 calc R
C26 C 0.8523(9) 0.6956(9) 0.3987(8) 0.037(2) Uani 1 1 d .
H26 H 0.8887 0.7137 0.3565 0.080 Uiso 1 1 calc R
C27 C 0.7880(8) 0.7521(8) 0.4109(8) 0.033(2) Uani 1 1 d .
H27 H 0.7824 0.8088 0.3780 0.080 Uiso 1 1 calc R
C28 C 0.7334(7) 0.7234(7) 0.4717(7) 0.0246(18) Uani 1 1 d .
H28 H 0.6925 0.7624 0.4813 0.080 Uiso 1 1 calc R
C29 C 0.7374(7) 0.6358(6) 0.5202(7) 0.0212(17) Uani 1 1 d .
C30 C 0.8451(8) 0.3569(7) 0.7718(7) 0.029(2) Uani 1 1 d .
H30A H 0.8958 0.3161 0.7940 0.080 Uiso 1 1 calc R
H30B H 0.7653 0.3116 0.7535 0.080 Uiso 1 1 calc R
C31 C 0.8830(8) 0.4377(7) 0.8589(7) 0.029(2) Uani 1 1 d .
H31A H 0.9008 0.4083 0.9215 0.080 Uiso 1 1 calc R
H31B H 0.9539 0.4924 0.8673 0.080 Uiso 1 1 calc R
C41 C 1.0130(9) 1.0437(7) 0.8771(8) 0.033(2) Uani 1 1 d .
H41 H 1.0296 1.1142 0.8801 0.080 Uiso 1 1 calc R
C42 C 0.9108(8) 0.9693(7) 0.8757(7) 0.0275(19) Uani 1 1 d .
C43 C 1.0817(9) 0.9905(8) 0.8732(8) 0.035(2) Uani 1 1 d .
H43 H 1.1548 1.0189 0.8739 0.080 Uiso 1 1 calc R
C44 C 0.8086(9) 0.9819(7) 0.8782(7) 0.031(2) Uani 1 1 d .
C45 C 0.8029(9) 1.0813(8) 0.8805(8) 0.037(2) Uani 1 1 d .
H45 H 0.8627 1.1352 0.8770 0.080 Uiso 1 1 calc R
C46 C 0.7132(11) 1.1018(9) 0.8877(9) 0.045(3) Uani 1 1 d .
H46 H 0.7115 1.1682 0.8886 0.080 Uiso 1 1 calc R
C47 C 0.6236(10) 1.0206(9) 0.8938(9) 0.042(3) Uani 1 1 d .
H47 H 0.5619 1.0334 0.8988 0.080 Uiso 1 1 calc R
C48 C 0.6257(10) 0.9215(9) 0.8924(8) 0.040(2) Uani 1 1 d .
H48 H 0.5657 0.8683 0.8966 0.080 Uiso 1 1 calc R
C49 C 0.7194(8) 0.9012(8) 0.8844(7) 0.029(2) Uani 1 1 d .
C50 C 1.0596(8) 0.8016(8) 0.8616(8) 0.033(2) Uani 1 1 d .
H50A H 1.0722 0.7709 0.9232 0.080 Uiso 1 1 calc R
H50B H 1.1334 0.8242 0.8572 0.080 Uiso 1 1 calc R
C51 C 0.9657(8) 0.7212(7) 0.7685(7) 0.029(2) Uani 1 1 d .
H51A H 0.9447 0.7535 0.7077 0.080 Uiso 1 1 calc R
H51B H 0.9962 0.6692 0.7590 0.080 Uiso 1 1 calc R
C61 C 0.2614(11) 0.5570(9) 0.9207(10) 0.049(3) Uani 1 1 d .
H61A H 0.2304 0.5063 0.9562 0.080 Uiso 1 1 calc R
H61B H 0.3406 0.5593 0.9378 0.080 Uiso 1 1 calc R
C62 C 0.2988(10) 0.2643(9) 0.8996(9) 0.045(3) Uani 1 1 d .
H62A H 0.2892 0.2486 0.9604 0.080 Uiso 1 1 calc R
H62B H 0.2249 0.2672 0.8475 0.080 Uiso 1 1 calc R
C63 C 0.1362(14) 0.8360(12) 0.6078(10) 0.067(4) Uani 1 1 d .
H63A H 0.0589 0.8356 0.5956 0.080 Uiso 1 1 calc R
H63B H 0.1334 0.8202 0.5421 0.080 Uiso 1 1 calc R
C64 C 0.8225(11) -0.0126(8) 0.5964(10) 0.047(3) Uani 1 1 d .
H64A H 0.7694 -0.0548 0.5300 0.080 Uiso 1 1 calc R
H64B H 0.8220 -0.0562 0.6479 0.080 Uiso 1 1 calc R
Cl2 Cl 0.4118(3) 0.3846(2) 0.9281(2) 0.0484(7) Uani 1 1 d .
Cl3 Cl 0.3333(4) 0.1680(3) 0.8565(3) 0.0716(12) Uani 1 1 d .
Cl4 Cl 0.2677(6) 0.6752(4) 0.9633(4) 0.106(2) Uani 1 1 d .
Cl5 Cl 0.1741(4) 0.5183(3) 0.7897(3) 0.0699(10) Uani 1 1 d .
Cl6 Cl 0.2439(4) 0.9617(3) 0.6700(4) 0.0939(15) Uani 1 1 d .
Cl7 Cl 0.1696(3) 0.7436(2) 0.6809(3) 0.0509(7) Uani 1 1 d .
Cl8 Cl 0.9664(3) 0.0350(4) 0.6071(3) 0.0716(11) Uani 1 1 d .
Cl9 Cl 0.7700(4) 0.0830(3) 0.6107(3) 0.0673(10) Uani 1 1 d .

loop_
_atom_site_aniso_label
_atom_site_aniso_U_11
_atom_site_aniso_U_22
_atom_site_aniso_U_33
_atom_site_aniso_U_23
_atom_site_aniso_U_13
_atom_site_aniso_U_12
Ni1 0.0160(7) 0.0182(7) 0.0184(7) 0.0025(6) 0.0084(6) 0.0033(6)
Ni2 0.0170(5) 0.0197(5) 0.0200(5) 0.0029(4) 0.0088(4) 0.0046(4)
Mn1 0.0188(6) 0.0197(6) 0.0211(6) 0.0006(5) 0.0090(5) 0.0031(5)
Cl1 0.0277(11) 0.0289(11) 0.0245(11) 0.0040(9) 0.0092(9) 0.0096(9)
N1 0.017(3) 0.016(3) 0.023(4) 0.001(3) 0.011(3) -0.001(3)
N2 0.020(4) 0.031(4) 0.019(4) 0.004(3) 0.010(3) 0.010(3)
N3 0.023(4) 0.027(4) 0.019(4) 0.005(3) 0.010(3) 0.010(3)
N4 0.019(4) 0.025(4) 0.031(4) 0.000(3) 0.009(3) 0.009(3)
N5 0.019(3) 0.020(4) 0.022(4) -0.001(3) 0.005(3) 0.002(3)
N6 0.025(4) 0.029(4) 0.029(4) 0.001(3) 0.014(3) 0.004(3)
O1 0.024(3) 0.020(3) 0.021(3) 0.003(2) 0.011(3) 0.006(2)
O2 0.021(3) 0.021(3) 0.024(3) 0.004(2) 0.015(3) 0.005(2)
O3 0.017(3) 0.024(3) 0.019(3) 0.002(2) 0.009(2) 0.004(2)
O4 0.024(3) 0.026(3) 0.024(3) 0.006(3) 0.008(3) 0.010(3)
O5 0.032(3) 0.022(3) 0.031(3) 0.002(3) 0.020(3) 0.006(3)
O6 0.017(3) 0.025(3) 0.027(3) -0.002(3) 0.011(3) 0.001(2)
O7 0.027(3) 0.026(3) 0.023(3) 0.005(3) 0.011(3) 0.005(3)
C1 0.026(5) 0.032(5) 0.028(5) 0.002(4) 0.014(4) 0.011(4)
C2 0.018(4) 0.024(4) 0.023(4) 0.003(3) 0.008(3) 0.006(3)
C3 0.029(5) 0.042(6) 0.027(5) 0.005(4) 0.016(4) 0.020(4)
C4 0.018(4) 0.023(4) 0.020(4) 0.003(3) 0.008(3) 0.004(3)
C5 0.029(5) 0.025(5) 0.039(6) 0.003(4) 0.013(4) 0.009(4)
C6 0.038(5) 0.019(4) 0.042(6) 0.011(4) 0.020(5) 0.004(4)
C7 0.026(5) 0.021(4) 0.032(5) 0.010(4) 0.013(4) 0.004(4)
C8 0.020(4) 0.026(5) 0.029(5) 0.003(4) 0.010(4) 0.004(4)
C9 0.013(4) 0.020(4) 0.024(4) 0.002(3) 0.007(3) 0.002(3)
C10 0.020(4) 0.023(4) 0.021(4) 0.003(3) 0.009(4) 0.003(3)
C11 0.019(4) 0.030(5) 0.022(4) 0.002(4) 0.009(4) 0.005(4)
C21 0.029(5) 0.034(5) 0.034(5) 0.003(4) 0.019(4) 0.012(4)
C22 0.014(4) 0.031(5) 0.027(5) 0.000(4) 0.008(4) 0.006(3)
C23 0.024(5) 0.032(5) 0.037(5) -0.001(4) 0.012(4) 0.010(4)
C24 0.014(4) 0.021(4) 0.019(4) 0.002(3) 0.006(3) -0.001(3)
C25 0.027(5) 0.042(6) 0.031(5) 0.005(4) 0.021(4) 0.010(4)
C26 0.032(5) 0.049(6) 0.033(5) 0.014(5) 0.021(4) 0.009(5)
C27 0.025(5) 0.046(6) 0.030(5) 0.012(4) 0.014(4) 0.011(4)
C28 0.020(4) 0.028(5) 0.020(4) 0.004(4) 0.007(4) 0.005(4)
C29 0.017(4) 0.020(4) 0.022(4) 0.006(3) 0.011(3) -0.001(3)
C30 0.029(5) 0.032(5) 0.030(5) 0.012(4) 0.014(4) 0.016(4)
C31 0.025(5) 0.034(5) 0.024(5) 0.002(4) 0.006(4) 0.014(4)
C41 0.034(5) 0.021(5) 0.034(5) 0.003(4) 0.015(4) -0.004(4)
C42 0.032(5) 0.018(4) 0.022(4) -0.003(3) 0.006(4) 0.003(4)
C43 0.032(5) 0.033(5) 0.028(5) 0.002(4) 0.014(4) -0.002(4)
C44 0.034(5) 0.027(5) 0.020(4) -0.004(4) 0.004(4) 0.009(4)
C45 0.035(5) 0.022(5) 0.039(6) -0.001(4) 0.005(5) 0.007(4)
C46 0.050(7) 0.036(6) 0.043(6) 0.001(5) 0.010(5) 0.024(5)
C47 0.039(6) 0.044(6) 0.044(6) 0.005(5) 0.012(5) 0.026(5)
C48 0.037(6) 0.046(6) 0.035(6) -0.001(5) 0.009(5) 0.023(5)
C49 0.031(5) 0.033(5) 0.025(5) 0.001(4) 0.011(4) 0.016(4)
C50 0.022(4) 0.038(5) 0.037(5) 0.004(4) 0.013(4) 0.009(4)
C51 0.024(4) 0.033(5) 0.030(5) 0.001(4) 0.019(4) 0.001(4)
C61 0.046(7) 0.041(6) 0.048(7) 0.009(5) 0.015(6) 0.008(5)
C62 0.041(6) 0.044(6) 0.041(6) 0.002(5) 0.022(5) 0.000(5)
C63 0.068(9) 0.073(10) 0.029(6) -0.002(6) 0.007(6) 0.010(7)
C64 0.054(7) 0.028(5) 0.057(7) 0.011(5) 0.034(6) -0.001(5)
Cl2 0.0548(17) 0.0370(14) 0.0539(17) 0.0092(12) 0.0321(14) 0.0057(12)
Cl3 0.105(3) 0.0435(17) 0.091(3) 0.0039(17) 0.081(3) 0.0045(18)
Cl4 0.164(5) 0.088(3) 0.068(3) -0.002(2) 0.024(3) 0.086(4)
Cl5 0.085(3) 0.059(2) 0.0438(18) 0.0031(15) 0.0178(17) 0.0127(18)
Cl6 0.088(3) 0.053(2) 0.083(3) 0.003(2) 0.005(2) 0.000(2)
Cl7 0.0512(16) 0.0581(18) 0.0608(19) 0.0132(15) 0.0357(15) 0.0262(14)
Cl8 0.057(2) 0.102(3) 0.059(2) 0.028(2) 0.0344(17) 0.020(2)
Cl9 0.087(3) 0.056(2) 0.067(2) 0.0059(17) 0.037(2) 0.0328(19)

loop_
_atom_type_symbol
_atom_type_description
_atom_type_scat_dispersion_real
_atom_type_scat_dispersion_imag
_atom_type_scat_source
C C 0.0033 0.0016 'International Tables Vol C Tables 4.2.6.8 and 6.1.1.4'
H H 0.0000 0.0000 'International Tables Vol C Tables 4.2.6.8 and 6.1.1.4'
N N 0.0061 0.0033 'International Tables Vol C Tables 4.2.6.8 and 6.1.1.4'
O O 0.0106 0.0060 'International Tables Vol C Tables 4.2.6.8 and 6.1.1.4'
Cl Cl 0.1484 0.1585 'International Tables Vol C Tables 4.2.6.8 and 6.1.1.4'
Ni Ni 0.3393 1.1124 'International Tables Vol C Tables 4.2.6.8 and 6.1.1.4'
Mn Mn 0.3368 0.7283 'International Tables Vol C Tables 4.2.6.8 and 6.1.1.4'

loop_
_geom_angle_atom_site_label_1
_geom_angle_atom_site_label_2
_geom_angle_atom_site_label_3
_geom_angle
_geom_angle_site_symmetry_1
_geom_angle_site_symmetry_3
O1 Ni1 O1 180.000(1) 2_666 .
O1 Ni1 O3 80.5(2) 2_666 2_666
O1 Ni1 O3 99.5(2) . 2_666
O1 Ni1 O3 99.5(2) 2_666 .
O1 Ni1 O3 80.5(2) . .
O3 Ni1 O3 180.0(3) 2_666 .
O1 Ni1 N1 82.7(3) 2_666 2_666
O1 Ni1 N1 97.3(3) . 2_666
O3 Ni1 N1 93.6(2) 2_666 2_666
O3 Ni1 N1 86.4(2) . 2_666
O1 Ni1 N1 97.3(3) 2_666 .
O1 Ni1 N1 82.7(3) . .
O3 Ni1 N1 86.4(2) 2_666 .
O3 Ni1 N1 93.6(2) . .
N1 Ni1 N1 180.000(2) 2_666 .
O1 Ni2 N3 95.2(3) . .
O1 Ni2 O6 164.7(2) . .
N3 Ni2 O6 98.7(3) . .
O1 Ni2 O3 82.3(2) . .
N3 Ni2 O3 89.1(3) . .
O6 Ni2 O3 91.6(2) . .
O1 Ni2 O2 91.9(2) . 2_666
N3 Ni2 O2 171.7(3) . 2_666
O6 Ni2 O2 74.8(2) . 2_666
O3 Ni2 O2 96.2(2) . 2_666
O1 Ni2 O4 99.8(2) . .
N3 Ni2 O4 90.7(3) . .
O6 Ni2 O4 86.4(2) . .
O3 Ni2 O4 177.9(2) . .
O2 Ni2 O4 83.8(2) 2_666 .
O1 Ni2 Mn1 128.38(17) . .
N3 Ni2 Mn1 136.1(2) . .
O6 Ni2 Mn1 37.44(16) . .
O3 Ni2 Mn1 92.01(16) . .
O2 Ni2 Mn1 37.54(16) 2_666 .
O4 Ni2 Mn1 86.73(17) . .
O5 Mn1 O6 175.9(3) . .
O5 Mn1 O2 95.7(3) . 2_666
O6 Mn1 O2 82.6(2) . 2_666
O5 Mn1 N5 88.8(3) . .
O6 Mn1 N5 92.1(3) . .
O2 Mn1 N5 167.2(3) 2_666 .
O5 Mn1 O7 89.3(3) . .
O6 Mn1 O7 86.8(3) . .
O2 Mn1 O7 84.4(2) 2_666 .
N5 Mn1 O7 83.7(3) . .
O5 Mn1 Cl1 94.4(2) . .
O6 Mn1 Cl1 89.4(2) . .
O2 Mn1 Cl1 92.56(19) 2_666 .
N5 Mn1 Cl1 99.1(2) . .
O7 Mn1 Cl1 175.44(17) . .
O5 Mn1 Ni2 136.7(2) . .
O6 Mn1 Ni2 41.13(18) . .
O2 Mn1 Ni2 41.70(17) 2_666 .
N5 Mn1 Ni2 131.0(2) . .
O7 Mn1 Ni2 80.82(16) . .
Cl1 Mn1 Ni2 94.65(7) . .
C2 N1 N2 104.5(7) . .
C2 N1 Ni1 125.0(6) . .
N2 N1 Ni1 130.4(6) . .
C3 N2 N1 112.0(7) . .
C3 N2 C10 125.4(7) . .
N1 N2 C10 121.8(7) . .
C22 N3 N4 105.9(7) . .
C22 N3 Ni2 127.7(6) . .
N4 N3 Ni2 125.8(6) . .
C23 N4 N3 110.8(8) . .
C23 N4 C30 127.2(8) . .
N3 N4 C30 122.0(7) . .
C42 N5 N6 106.7(7) . .
C42 N5 Mn1 127.2(6) . .
N6 N5 Mn1 124.6(6) . .
C43 N6 N5 110.0(8) . .
C43 N6 C50 130.3(8) . .
N5 N6 C50 119.7(7) . .
C9 O1 Ni2 123.1(5) . .
C9 O1 Ni1 126.9(5) . .
Ni2 O1 Ni1 100.5(3) . .
C11 O2 Mn1 126.6(5) . 2_666
C11 O2 Ni2 128.0(5) . 2_666
Mn1 O2 Ni2 100.8(2) 2_666 2_666
C29 O3 Ni2 123.0(5) . .
C29 O3 Ni1 119.8(5) . .
Ni2 O3 Ni1 96.0(2) . .
C31 O4 Ni2 117.6(5) . .
C49 O5 Mn1 128.7(6) . .
C51 O6 Mn1 128.0(6) . .
C51 O6 Ni2 126.8(5) . .
Mn1 O6 Ni2 101.4(3) . .
C3 C1 C2 105.4(8) . .
N1 C2 C1 110.2(8) . .
N1 C2 C4 123.6(8) . .
C1 C2 C4 126.2(8) . .
N2 C3 C1 107.9(8) . .
C9 C4 C5 119.6(8) . .
C9 C4 C2 122.8(8) . .
C5 C4 C2 117.6(8) . .
C6 C5 C4 120.5(9) . .
C7 C6 C5 119.1(9) . .
C8 C7 C6 120.6(9) . .
C7 C8 C9 121.5(9) . .
O1 C9 C8 119.6(8) . .
O1 C9 C4 121.8(8) . .
C8 C9 C4 118.7(8) . .
N2 C10 C11 110.4(7) . .
O2 C11 C10 111.2(7) . .
C23 C21 C22 107.4(9) . .
N3 C22 C21 109.2(8) . .
N3 C22 C24 122.3(8) . .
C21 C22 C24 128.2(8) . .
N4 C23 C21 106.7(8) . .
C25 C24 C29 117.9(8) . .
C25 C24 C22 117.4(8) . .
C29 C24 C22 124.7(7) . .
C26 C25 C24 122.4(9) . .
C25 C26 C27 119.9(9) . .
C28 C27 C26 119.3(10) . .
C27 C28 C29 121.6(9) . .
O3 C29 C24 123.0(8) . .
O3 C29 C28 118.2(8) . .
C24 C29 C28 118.7(8) . .
N4 C30 C31 113.8(8) . .
O4 C31 C30 110.1(7) . .
C43 C41 C42 106.1(9) . .
N5 C42 C41 108.6(9) . .
N5 C42 C44 121.2(8) . .
C41 C42 C44 130.2(9) . .
N6 C43 C41 108.6(9) . .
C49 C44 C45 118.7(9) . .
C49 C44 C42 123.0(9) . .
C45 C44 C42 118.2(9) . .
C46 C45 C44 122.7(11) . .
C45 C46 C47 118.5(10) . .
C48 C47 C46 121.0(10) . .
C47 C48 C49 119.9(11) . .
O5 C49 C44 123.9(8) . .
O5 C49 C48 116.8(9) . .
C44 C49 C48 119.3(9) . .
N6 C50 C51 111.4(8) . .
O6 C51 C50 109.2(7) . .
Cl4 C61 Cl5 113.2(7) . .
Cl3 C62 Cl2 110.4(6) . .
Cl7 C63 Cl6 111.2(7) . .
Cl9 C64 Cl8 113.6(6) . .

loop_
_geom_bond_atom_site_label_1
_geom_bond_atom_site_label_2
_geom_bond_distance
_geom_bond_site_symmetry_2
Ni1 O1 2.030(6) 2_666
Ni1 O1 2.030(6) .
Ni1 O3 2.120(6) 2_666
Ni1 O3 2.120(6) .
Ni1 N1 2.173(7) 2_666
Ni1 N1 2.173(7) .
Ni2 O1 2.014(6) .
Ni2 N3 2.022(7) .
Ni2 O6 2.043(6) .
Ni2 O3 2.061(6) .
Ni2 O2 2.062(6) 2_666
Ni2 O4 2.121(6) .
Ni2 Mn1 3.0447(17) .
Ni1 Ni2 3.1089(11) .
Mn1 O5 1.872(6) .
Mn1 O6 1.888(6) .
Mn1 O2 1.889(6) 2_666
Mn1 N5 1.977(7) .
Mn1 O7 2.344(6) .
Mn1 Cl1 2.609(3) .
N1 C2 1.354(11) .
N1 N2 1.360(10) .
N2 C3 1.331(12) .
N2 C10 1.464(11) .
N3 C22 1.333(12) .
N3 N4 1.360(10) .
N4 C23 1.345(12) .
N4 C30 1.465(12) .
N5 C42 1.362(12) .
N5 N6 1.374(10) .
N6 C43 1.358(13) .
N6 C50 1.443(13) .
O1 C9 1.338(10) .
O2 C11 1.411(10) .
O2 Mn1 1.889(6) 2_666
O2 Ni2 2.062(6) 2_666
O3 C29 1.355(10) .
O4 C31 1.439(11) .
O5 C49 1.341(11) .
O6 C51 1.410(10) .
C1 C3 1.365(14) .
C1 C2 1.401(12) .
C2 C4 1.482(12) .
C4 C9 1.402(12) .
C4 C5 1.409(13) .
C5 C6 1.390(15) .
C6 C7 1.389(14) .
C7 C8 1.371(13) .
C8 C9 1.390(13) .
C10 C11 1.539(12) .
C21 C23 1.349(15) .
C21 C22 1.383(13) .
C22 C24 1.475(13) .
C24 C25 1.405(12) .
C24 C29 1.405(12) .
C25 C26 1.362(15) .
C26 C27 1.395(15) .
C27 C28 1.368(13) .
C28 C29 1.413(12) .
C30 C31 1.494(13) .
C41 C43 1.367(15) .
C41 C42 1.425(13) .
C42 C44 1.450(14) .
C44 C49 1.395(14) .
C44 C45 1.406(14) .
C45 C46 1.364(16) .
C46 C47 1.400(18) .
C47 C48 1.385(15) .
C48 C49 1.420(14) .
C50 C51 1.528(13) .
C61 Cl4 1.719(13) .
C61 Cl5 1.739(13) .
C62 Cl3 1.742(12) .
C62 Cl2 1.768(11) .
C63 Cl7 1.717(16) .
C63 Cl6 1.802(15) .
C64 Cl9 1.735(13) .
C64 Cl8 1.766(12) .
